data_7718564
loop_
_publ_author_name
'Zi&#xf3;&#x142;kowska, Aleksandra'
'B&#x142;aszkiewicz, Wiktoria'
'Kruczy&#x144;ski, Tomasz'

_publ_section_title
;
 The effect of substituents on the P-P and P&#xe001;C bond properties in
 phosphanylphosphaalkenes.
;
_journal_issue 20
_journal_name_full 'Dalton transactions (Cambridge, England : 2003)'
_journal_page_first 8041
_journal_page_last 8044
_journal_paper_doi 10.1039/d5dt00692a
_journal_volume 54
_journal_year 2025
_chemical_formula_moiety 'C18 H37 N P2 Si2'
_chemical_formula_sum 'C18 H37 N P2 Si2'
_chemical_formula_weight 385.6
_space_group_IT_number 14
_space_group_name_Hall '-P 2yn'
_space_group_name_H-M_alt 'P 1 21/n 1'
_symmetry_cell_setting monoclinic
_symmetry_Int_Tables_number 14
_symmetry_space_group_name_Hall '-P 2yn'
_symmetry_space_group_name_H-M 'P 1 21/n 1'
_atom_sites_solution_hydrogens geom
_audit_conform_dict_location ftp://ftp.iucr.org/pub/cif_core.dic
_audit_conform_dict_name cif_core.dic
_audit_conform_dict_version 2.4.3
_audit_creation_date 2025-03-06T10:19:14-00:00
_audit_creation_method 'WinGX routine CIF_UPDATE'
_audit_update_record
;
2025-03-20 deposited with the CCDC.	2025-04-25 downloaded from the CCDC.
;
_cell_angle_alpha 90
_cell_angle_beta 93.115(11)
_cell_angle_gamma 90
_cell_formula_units_Z 4
_cell_length_a 10.4094(14)
_cell_length_b 12.1438(11)
_cell_length_c 18.347(3)
_cell_measurement_reflns_used 11743
_cell_measurement_temperature 100(2)
_cell_measurement_theta_max 31.06
_cell_measurement_theta_min 2.20
_cell_measurement_wavelength 0.71073
_cell_volume 2315.8(5)
_computing_cell_refinement
;
X-Area Recipe 2.0.2 (STOE, 2024)
;
_computing_data_collection
;
X-Area Pilatus3_SV 1.31.194.0 (STOE, 2023)
;
_computing_data_reduction
;
X-Area Integrate 2.5.18.0 (STOE, 2024)
X-Area LANA 2.8.4 (STOE, 2024)
;
_computing_molecular_graphics 'Ortep for Windows (Farrugia, 2012)'
_computing_publication_material 'WinGX publication routines (Farrugia, 2012)'
_computing_structure_refinement 'SHELXL-2018/1 (Sheldrick, 2018)'
_diffrn_ambient_temperature 100(2)
_diffrn_detector Pilatus200K
_diffrn_detector_area_resol_mean 5.81
_diffrn_detector_type 'DECTRIS PILATUS 200K'
_diffrn_measured_fraction_theta_full 0.999
_diffrn_measured_fraction_theta_max 0.842
_diffrn_measurement_details ' 364 frames, detector distance = 40 mm'
_diffrn_measurement_device 'Eulerian 4-circle diffractometer'
_diffrn_measurement_device_type 'STOE STADIVARI'
_diffrn_measurement_method 'rotation method, \w scans'
_diffrn_radiation_collimation '0.5 mm diameter, monocapillary'
_diffrn_radiation_monochromator 'plane graphite'
_diffrn_radiation_polarisn_norm 0
_diffrn_radiation_probe x-ray
_diffrn_radiation_type MoK\a
_diffrn_radiation_wavelength 0.71073
_diffrn_reflns_av_R_equivalents 0.0876
_diffrn_reflns_av_unetI/netI 0.1359
_diffrn_reflns_Laue_measured_fraction_full 0.999
_diffrn_reflns_Laue_measured_fraction_max 0.842
_diffrn_reflns_limit_h_max 14
_diffrn_reflns_limit_h_min -14
_diffrn_reflns_limit_k_max 17
_diffrn_reflns_limit_k_min -17
_diffrn_reflns_limit_l_max 25
_diffrn_reflns_limit_l_min -26
_diffrn_reflns_number 18727
_diffrn_reflns_point_group_measured_fraction_full 0.999
_diffrn_reflns_point_group_measured_fraction_max 0.842
_diffrn_reflns_theta_full 25.242
_diffrn_reflns_theta_max 31.564
_diffrn_reflns_theta_min 2.2
_diffrn_source 'Mo Genix 3D HF'
_diffrn_source_current 0.830
_diffrn_source_power 0.050
_diffrn_source_voltage 60
_exptl_absorpt_coefficient_mu 0.292
_exptl_absorpt_correction_T_max 0.9968
_exptl_absorpt_correction_T_min 0.9387
_exptl_absorpt_correction_type multi-scan
_exptl_absorpt_process_details
;
STOE X-Red32, absorption correction by Gaussian integration, analogous to
P. Coppens, "The Evaluation of Absorption and Extinction in Single-Crystal
Structure Analysis", published in: F. R. Ahmed (Editor), "Crystallographic
Computing", Munksgaard, Copenhagen (1970), 255 - 270. Afterwards scaling of
reflection intensities was performed within STOE LANA. J. Koziskova, F. Hahn,
J. Richter, J. Kozisek, Acta Chimica Slovaca, vol. 9, no. 2, 2016, pp. 136-140.
;
_exptl_crystal_colour colorless
_exptl_crystal_density_diffrn 1.106
_exptl_crystal_density_method 'not measured'
_exptl_crystal_description prism
_exptl_crystal_F_000 840
_exptl_crystal_size_max 0.22
_exptl_crystal_size_mid 0.1
_exptl_crystal_size_min 0.01
_refine_diff_density_max 0.52
_refine_diff_density_min -0.422
_refine_diff_density_rms 0.099
_refine_ls_extinction_method none
_refine_ls_goodness_of_fit_ref 0.968
_refine_ls_hydrogen_treatment constr
_refine_ls_matrix_type full
_refine_ls_number_constraints 0
_refine_ls_number_parameters 218
_refine_ls_number_reflns 6527
_refine_ls_number_restraints 0
_refine_ls_restrained_S_all 0.968
_refine_ls_R_factor_all 0.1414
_refine_ls_R_factor_gt 0.0626
_refine_ls_shift/su_max 0.001
_refine_ls_shift/su_mean 0
_refine_ls_structure_factor_coef Fsqd
_refine_ls_weighting_details 'w=1/[\s^2^(Fo^2^)+(0.0775P)^2^] where P=(Fo^2^+2Fc^2^)/3'
_refine_ls_weighting_scheme calc
_refine_ls_wR_factor_gt 0.1342
_refine_ls_wR_factor_ref 0.1624
_reflns_Friedel_coverage 0
_reflns_number_gt 3545
_reflns_number_total 6527
_reflns_threshold_expression 'I > 2\s(I)'
_cod_data_source_file d5dt00692a2.cif
_cod_data_source_block shelx_CCDC1
_cod_depositor_comments 'Adding full bibliography for 7718563--7718565.cif.'
_cod_original_cell_volume 2315.7(5)
_cod_original_sg_symbol_H-M 'P 21/n'
_cod_database_code 7718564

loop_
_symmetry_equiv_pos_as_xyz
'x, y, z'
'-x+1/2, y+1/2, -z+1/2'
'-x, -y, -z'
'x-1/2, -y-1/2, z-1/2'

loop_
_atom_site_label
_atom_site_type_symbol
_atom_site_fract_x
_atom_site_fract_y
_atom_site_fract_z
_atom_site_U_iso_or_equiv
_atom_site_adp_type
_atom_site_occupancy
_atom_site_site_symmetry_order
_atom_site_calc_flag
_atom_site_refinement_flags_posn
_atom_site_refinement_flags_adp
_atom_site_refinement_flags_occupancy
_atom_site_disorder_assembly
_atom_site_disorder_group
C1 C 0.4679(2) 0.7237(2) 0.45563(16) 0.0158(6) Uani 1 1 d . . . . .
C2 C 0.3938(3) 0.6292(2) 0.43917(17) 0.0214(7) Uani 1 1 d . . . . .
H2 H 0.429747 0.55842 0.448573 0.026 Uiso 1 1 calc R U . . .
C3 C 0.2688(3) 0.6380(3) 0.40937(19) 0.0256(7) Uani 1 1 d . . . . .
H3 H 0.220236 0.573396 0.398215 0.031 Uiso 1 1 calc R U . . .
C4 C 0.2145(3) 0.7406(3) 0.39583(19) 0.0253(7) Uani 1 1 d . . . . .
H4 H 0.128924 0.746508 0.375444 0.03 Uiso 1 1 calc R U . . .
C5 C 0.2861(3) 0.8351(3) 0.41226(18) 0.0230(7) Uani 1 1 d . . . . .
H5 H 0.249678 0.905776 0.403061 0.028 Uiso 1 1 calc R U . . .
C6 C 0.4115(3) 0.8255(2) 0.44225(17) 0.0185(6) Uani 1 1 d . . . . .
H6 H 0.459382 0.890395 0.453807 0.022 Uiso 1 1 calc R U . . .
C7 C 0.7089(3) 0.8243(3) 0.37471(16) 0.0208(7) Uani 1 1 d . . . . .
H7 H 0.654982 0.876597 0.402068 0.025 Uiso 1 1 calc R U . . .
C8 C 0.8361(3) 0.8833(3) 0.3628(2) 0.0331(8) Uani 1 1 d . . . . .
H8A H 0.876271 0.905441 0.410098 0.05 Uiso 1 1 calc R U . . .
H8B H 0.819566 0.948674 0.33247 0.05 Uiso 1 1 calc R U . . .
H8C H 0.893839 0.833363 0.338297 0.05 Uiso 1 1 calc R U . . .
C9 C 0.6355(3) 0.8013(3) 0.30177(18) 0.0281(7) Uani 1 1 d . . . . .
H9A H 0.685924 0.751383 0.272622 0.042 Uiso 1 1 calc R U . . .
H9B H 0.621006 0.870674 0.275254 0.042 Uiso 1 1 calc R U . . .
H9C H 0.552474 0.767228 0.31073 0.042 Uiso 1 1 calc R U . . .
C10 C 0.7931(3) 0.6306(3) 0.38823(18) 0.0231(7) Uani 1 1 d . . . . .
H10 H 0.837949 0.659514 0.345345 0.028 Uiso 1 1 calc R U . . .
C11 C 0.6999(3) 0.5415(3) 0.3593(2) 0.0370(9) Uani 1 1 d . . . . .
H11A H 0.661907 0.5044 0.400329 0.056 Uiso 1 1 calc R U . . .
H11B H 0.746545 0.487719 0.330914 0.056 Uiso 1 1 calc R U . . .
H11C H 0.631615 0.575407 0.327944 0.056 Uiso 1 1 calc R U . . .
C12 C 0.8955(3) 0.5802(3) 0.4396(2) 0.0302(8) Uani 1 1 d . . . . .
H12A H 0.955941 0.637564 0.456945 0.045 Uiso 1 1 calc R U . . .
H12B H 0.941866 0.523308 0.413784 0.045 Uiso 1 1 calc R U . . .
H12C H 0.854901 0.547218 0.481322 0.045 Uiso 1 1 calc R U . . .
C13 C 0.3541(3) 0.8166(4) 0.6165(2) 0.0476(11) Uani 1 1 d . . . . .
H13A H 0.297968 0.812699 0.657592 0.071 Uiso 1 1 calc R U . . .
H13B H 0.334691 0.755094 0.58308 0.071 Uiso 1 1 calc R U . . .
H13C H 0.339592 0.886351 0.590494 0.071 Uiso 1 1 calc R U . . .
C14 C 0.5500(4) 0.9188(3) 0.7220(2) 0.0345(8) Uani 1 1 d . . . . .
H14A H 0.551501 0.990804 0.697953 0.052 Uiso 1 1 calc R U . . .
H14B H 0.631723 0.90692 0.750027 0.052 Uiso 1 1 calc R U . . .
H14C H 0.47914 0.916661 0.755048 0.052 Uiso 1 1 calc R U . . .
C15 C 0.5546(4) 0.6695(3) 0.6937(2) 0.0428(10) Uani 1 1 d . . . . .
H15A H 0.634949 0.670613 0.724119 0.064 Uiso 1 1 calc R U . . .
H15B H 0.560643 0.614181 0.655184 0.064 Uiso 1 1 calc R U . . .
H15C H 0.482884 0.651145 0.723987 0.064 Uiso 1 1 calc R U . . .
C16 C 0.8831(3) 0.8981(3) 0.7026(2) 0.0350(9) Uani 1 1 d . . . . .
H16A H 0.975107 0.901824 0.716699 0.052 Uiso 1 1 calc R U . . .
H16B H 0.836871 0.865438 0.74236 0.052 Uiso 1 1 calc R U . . .
H16C H 0.850248 0.972563 0.692538 0.052 Uiso 1 1 calc R U . . .
C17 C 0.8868(3) 0.6641(3) 0.6440(2) 0.0326(8) Uani 1 1 d . . . . .
H17A H 0.852763 0.616436 0.604357 0.049 Uiso 1 1 calc R U . . .
H17B H 0.84326 0.647312 0.688693 0.049 Uiso 1 1 calc R U . . .
H17C H 0.979384 0.651247 0.652214 0.049 Uiso 1 1 calc R U . . .
C18 C 0.9810(3) 0.8539(3) 0.5540(2) 0.0350(8) Uani 1 1 d . . . . .
H18A H 1.067226 0.843395 0.577047 0.052 Uiso 1 1 calc R U . . .
H18B H 0.968679 0.931762 0.541291 0.052 Uiso 1 1 calc R U . . .
H18C H 0.971675 0.809076 0.509585 0.052 Uiso 1 1 calc R U . . .
N1 N 0.7290(2) 0.72590(19) 0.42142(14) 0.0179(5) Uani 1 1 d . . . . .
P1 P 0.66192(7) 0.84818(6) 0.56231(4) 0.01529(17) Uani 1 1 d . . . . .
P2 P 0.63502(6) 0.69810(6) 0.49282(4) 0.01454(17) Uani 1 1 d . . . . .
Si1 Si 0.52651(8) 0.80811(7) 0.65149(5) 0.0228(2) Uani 1 1 d . . . . .
Si2 Si 0.85811(7) 0.81131(7) 0.61852(5) 0.0196(2) Uani 1 1 d . . . . .

loop_
_atom_site_aniso_label
_atom_site_aniso_U_11
_atom_site_aniso_U_22
_atom_site_aniso_U_33
_atom_site_aniso_U_23
_atom_site_aniso_U_13
_atom_site_aniso_U_12
C1 0.0136(12) 0.0182(14) 0.0159(15) -0.0026(12) 0.0029(11) -0.0002(11)
C2 0.0201(14) 0.0185(15) 0.0253(18) 0.0020(13) -0.0021(12) 0.0008(12)
C3 0.0204(14) 0.0247(17) 0.0313(19) -0.0011(15) -0.0023(13) -0.0068(13)
C4 0.0136(13) 0.0331(18) 0.0287(19) -0.0008(15) -0.0033(12) -0.0007(13)
C5 0.0196(13) 0.0238(16) 0.0251(18) 0.0053(14) -0.0035(12) 0.0050(12)
C6 0.0159(12) 0.0166(15) 0.0230(17) 0.0024(12) 0.0011(12) -0.0019(11)
C7 0.0215(13) 0.0259(17) 0.0153(15) 0.0036(13) 0.0035(12) 0.0016(12)
C8 0.0313(17) 0.043(2) 0.0258(19) 0.0095(17) 0.0062(15) -0.0070(15)
C9 0.0336(17) 0.0305(18) 0.0198(17) -0.0003(15) -0.0009(14) 0.0051(15)
C10 0.0228(14) 0.0270(17) 0.0198(17) -0.0052(14) 0.0040(12) 0.0085(13)
C11 0.0391(19) 0.035(2) 0.036(2) -0.0190(17) -0.0072(16) 0.0134(16)
C12 0.0243(15) 0.0315(18) 0.035(2) -0.0045(16) 0.0013(14) 0.0134(14)
C13 0.0229(16) 0.084(3) 0.037(2) -0.011(2) 0.0124(15) -0.0045(19)
C14 0.046(2) 0.0323(19) 0.026(2) -0.0068(16) 0.0118(16) 0.0037(16)
C15 0.062(2) 0.028(2) 0.040(2) 0.0045(17) 0.020(2) -0.0058(18)
C16 0.0405(19) 0.0324(19) 0.030(2) -0.0096(16) -0.0164(16) 0.0040(16)
C17 0.0375(18) 0.0219(16) 0.037(2) 0.0006(15) -0.0145(16) 0.0058(14)
C18 0.0192(14) 0.047(2) 0.039(2) 0.0014(18) -0.0026(14) -0.0056(15)
N1 0.0179(11) 0.0171(12) 0.0190(14) -0.0005(11) 0.0029(10) 0.0035(10)
P1 0.0166(3) 0.0140(3) 0.0152(4) -0.0004(3) -0.0005(3) 0.0001(3)
P2 0.0145(3) 0.0135(4) 0.0154(4) -0.0003(3) -0.0007(3) 0.0015(3)
Si1 0.0243(4) 0.0269(5) 0.0177(4) -0.0019(4) 0.0058(3) -0.0001(4)
Si2 0.0199(4) 0.0179(4) 0.0201(5) -0.0007(4) -0.0059(3) -0.0006(3)

loop_
_atom_type_symbol
_atom_type_description
_atom_type_scat_dispersion_real
_atom_type_scat_dispersion_imag
_atom_type_scat_source
C C 0.0033 0.0016 'International Tables Vol C Tables 4.2.6.8 and 6.1.1.4'
H H 0 0 'International Tables Vol C Tables 4.2.6.8 and 6.1.1.4'
N N 0.0061 0.0033 'International Tables Vol C Tables 4.2.6.8 and 6.1.1.4'
P P 0.1023 0.0942 'International Tables Vol C Tables 4.2.6.8 and 6.1.1.4'
Si Si 0.0817 0.0704 'International Tables Vol C Tables 4.2.6.8 and 6.1.1.4'

loop_
_exptl_crystal_face_index_h
_exptl_crystal_face_index_k
_exptl_crystal_face_index_l
_exptl_crystal_face_perp_dist
0 0 1 2.0288
-1 9 -2 1.6476
-1 -9 -2 0.9600
-2 9 4 1.3212
0 0 -1 1.8717
1 9 2 0.8798
-4 0 -9 5.4491
1 -9 2 1.5272
-1 9 6 1.0544
1 -9 -6 0.9408

loop_
_geom_angle_atom_site_label_1
_geom_angle_atom_site_label_2
_geom_angle_atom_site_label_3
_geom_angle
_geom_angle_site_symmetry_1
_geom_angle_site_symmetry_3
_geom_angle_publ_flag
C6 C1 C2 117.9(3) . . ?
C6 C1 P2 126.4(2) . . ?
C2 C1 P2 115.7(2) . . ?
C3 C2 C1 120.9(3) . . ?
C3 C2 H2 119.5 . . ?
C1 C2 H2 119.5 . . ?
C4 C3 C2 120.3(3) . . ?
C4 C3 H3 119.8 . . ?
C2 C3 H3 119.8 . . ?
C3 C4 C5 119.6(3) . . ?
C3 C4 H4 120.2 . . ?
C5 C4 H4 120.2 . . ?
C4 C5 C6 119.7(3) . . ?
C4 C5 H5 120.1 . . ?
C6 C5 H5 120.1 . . ?
C1 C6 C5 121.5(3) . . ?
C1 C6 H6 119.2 . . ?
C5 C6 H6 119.2 . . ?
N1 C7 C9 114.1(3) . . ?
N1 C7 C8 111.3(2) . . ?
C9 C7 C8 110.8(3) . . ?
N1 C7 H7 106.7 . . ?
C9 C7 H7 106.7 . . ?
C8 C7 H7 106.7 . . ?
C7 C8 H8A 109.5 . . ?
C7 C8 H8B 109.5 . . ?
H8A C8 H8B 109.5 . . ?
C7 C8 H8C 109.5 . . ?
H8A C8 H8C 109.5 . . ?
H8B C8 H8C 109.5 . . ?
C7 C9 H9A 109.5 . . ?
C7 C9 H9B 109.5 . . ?
H9A C9 H9B 109.5 . . ?
C7 C9 H9C 109.5 . . ?
H9A C9 H9C 109.5 . . ?
H9B C9 H9C 109.5 . . ?
N1 C10 C12 112.2(3) . . ?
N1 C10 C11 113.8(2) . . ?
C12 C10 C11 110.0(3) . . ?
N1 C10 H10 106.8 . . ?
C12 C10 H10 106.8 . . ?
C11 C10 H10 106.8 . . ?
C10 C11 H11A 109.5 . . ?
C10 C11 H11B 109.5 . . ?
H11A C11 H11B 109.5 . . ?
C10 C11 H11C 109.5 . . ?
H11A C11 H11C 109.5 . . ?
H11B C11 H11C 109.5 . . ?
C10 C12 H12A 109.5 . . ?
C10 C12 H12B 109.5 . . ?
H12A C12 H12B 109.5 . . ?
C10 C12 H12C 109.5 . . ?
H12A C12 H12C 109.5 . . ?
H12B C12 H12C 109.5 . . ?
Si1 C13 H13A 109.5 . . ?
Si1 C13 H13B 109.5 . . ?
H13A C13 H13B 109.5 . . ?
Si1 C13 H13C 109.5 . . ?
H13A C13 H13C 109.5 . . ?
H13B C13 H13C 109.5 . . ?
Si1 C14 H14A 109.5 . . ?
Si1 C14 H14B 109.5 . . ?
H14A C14 H14B 109.5 . . ?
Si1 C14 H14C 109.5 . . ?
H14A C14 H14C 109.5 . . ?
H14B C14 H14C 109.5 . . ?
Si1 C15 H15A 109.5 . . ?
Si1 C15 H15B 109.5 . . ?
H15A C15 H15B 109.5 . . ?
Si1 C15 H15C 109.5 . . ?
H15A C15 H15C 109.5 . . ?
H15B C15 H15C 109.5 . . ?
Si2 C16 H16A 109.5 . . ?
Si2 C16 H16B 109.5 . . ?
H16A C16 H16B 109.5 . . ?
Si2 C16 H16C 109.5 . . ?
H16A C16 H16C 109.5 . . ?
H16B C16 H16C 109.5 . . ?
Si2 C17 H17A 109.5 . . ?
Si2 C17 H17B 109.5 . . ?
H17A C17 H17B 109.5 . . ?
Si2 C17 H17C 109.5 . . ?
H17A C17 H17C 109.5 . . ?
H17B C17 H17C 109.5 . . ?
Si2 C18 H18A 109.5 . . ?
Si2 C18 H18B 109.5 . . ?
H18A C18 H18B 109.5 . . ?
Si2 C18 H18C 109.5 . . ?
H18A C18 H18C 109.5 . . ?
H18B C18 H18C 109.5 . . ?
C7 N1 C10 116.5(2) . . ?
C7 N1 P2 122.29(18) . . ?
C10 N1 P2 116.70(19) . . ?
P2 P1 Si1 99.96(4) . . ?
P2 P1 Si2 100.33(4) . . ?
Si1 P1 Si2 101.99(5) . . ?
N1 P2 C1 104.39(13) . . ?
N1 P2 P1 102.52(9) . . ?
C1 P2 P1 99.15(9) . . ?
C15 Si1 C14 110.38(18) . . ?
C15 Si1 C13 108.4(2) . . ?
C14 Si1 C13 106.49(18) . . ?
C15 Si1 P1 113.74(13) . . ?
C14 Si1 P1 106.34(12) . . ?
C13 Si1 P1 111.20(13) . . ?
C18 Si2 C17 108.60(17) . . ?
C18 Si2 C16 107.30(17) . . ?
C17 Si2 C16 108.65(17) . . ?
C18 Si2 P1 106.66(12) . . ?
C17 Si2 P1 115.33(11) . . ?
C16 Si2 P1 110.00(11) . . ?

loop_
_geom_bond_atom_site_label_1
_geom_bond_atom_site_label_2
_geom_bond_distance
_geom_bond_site_symmetry_2
_geom_bond_publ_flag
C1 C6 1.386(4) . ?
C1 C2 1.406(4) . ?
C1 P2 1.860(3) . ?
C2 C3 1.388(4) . ?
C2 H2 0.95 . ?
C3 C4 1.385(4) . ?
C3 H3 0.95 . ?
C4 C5 1.392(4) . ?
C4 H4 0.95 . ?
C5 C6 1.393(4) . ?
C5 H5 0.95 . ?
C6 H6 0.95 . ?
C7 N1 1.479(4) . ?
C7 C9 1.530(4) . ?
C7 C8 1.531(4) . ?
C7 H7 1 . ?
C8 H8A 0.98 . ?
C8 H8B 0.98 . ?
C8 H8C 0.98 . ?
C9 H9A 0.98 . ?
C9 H9B 0.98 . ?
C9 H9C 0.98 . ?
C10 N1 1.483(4) . ?
C10 C12 1.513(4) . ?
C10 C11 1.529(4) . ?
C10 H10 1 . ?
C11 H11A 0.98 . ?
C11 H11B 0.98 . ?
C11 H11C 0.98 . ?
C12 H12A 0.98 . ?
C12 H12B 0.98 . ?
C12 H12C 0.98 . ?
C13 Si1 1.876(4) . ?
C13 H13A 0.98 . ?
C13 H13B 0.98 . ?
C13 H13C 0.98 . ?
C14 Si1 1.873(4) . ?
C14 H14A 0.98 . ?
C14 H14B 0.98 . ?
C14 H14C 0.98 . ?
C15 Si1 1.869(4) . ?
C15 H15A 0.98 . ?
C15 H15B 0.98 . ?
C15 H15C 0.98 . ?
C16 Si2 1.874(3) . ?
C16 H16A 0.98 . ?
C16 H16B 0.98 . ?
C16 H16C 0.98 . ?
C17 Si2 1.868(3) . ?
C17 H17A 0.98 . ?
C17 H17B 0.98 . ?
C17 H17C 0.98 . ?
C18 Si2 1.863(4) . ?
C18 H18A 0.98 . ?
C18 H18B 0.98 . ?
C18 H18C 0.98 . ?
N1 P2 1.711(2) . ?
P1 P2 2.2331(11) . ?
P1 Si1 2.2697(12) . ?
P1 Si2 2.2815(11) . ?

loop_
_geom_torsion_atom_site_label_1
_geom_torsion_atom_site_label_2
_geom_torsion_atom_site_label_3
_geom_torsion_atom_site_label_4
_geom_torsion
_geom_torsion_site_symmetry_1
_geom_torsion_site_symmetry_2
_geom_torsion_site_symmetry_3
_geom_torsion_site_symmetry_4
_geom_torsion_publ_flag
C6 C1 C2 C3 1.0(5) . . . . ?
P2 C1 C2 C3 -178.3(2) . . . . ?
C1 C2 C3 C4 -0.5(5) . . . . ?
C2 C3 C4 C5 0.0(5) . . . . ?
C3 C4 C5 C6 -0.1(5) . . . . ?
C2 C1 C6 C5 -1.1(4) . . . . ?
P2 C1 C6 C5 178.2(2) . . . . ?
C4 C5 C6 C1 0.7(5) . . . . ?
C9 C7 N1 C10 55.0(3) . . . . ?
C8 C7 N1 C10 -71.3(3) . . . . ?
C9 C7 N1 P2 -100.2(3) . . . . ?
C8 C7 N1 P2 133.5(2) . . . . ?
C12 C10 N1 C7 135.6(3) . . . . ?
C11 C10 N1 C7 -98.6(3) . . . . ?
C12 C10 N1 P2 -67.7(3) . . . . ?
C11 C10 N1 P2 58.0(3) . . . . ?
C7 N1 P2 C1 44.8(2) . . . . ?
C10 N1 P2 C1 -110.3(2) . . . . ?
C7 N1 P2 P1 -58.2(2) . . . . ?
C10 N1 P2 P1 146.65(19) . . . . ?
C6 C1 P2 N1 -74.8(3) . . . . ?
C2 C1 P2 N1 104.5(2) . . . . ?
C6 C1 P2 P1 30.8(3) . . . . ?
C2 C1 P2 P1 -149.9(2) . . . . ?
